data_2205305
loop_
_publ_author_name
'Schollmeyer, Dieter'
'Christian Peifer'
'Gerd Dannhardt'

_publ_section_title
;
 Methyl [4-methoxy-3-(methylsulfonyloxy)benzoyl]formate
;
_journal_issue 3
_journal_name_full 'Acta Crystallographica Section E'
_journal_page_first o583
_journal_page_last o584
_journal_paper_doi 10.1107/S1600536805003478
_journal_volume 61
_journal_year 2005
_chemical_formula_iupac 'C11 H12 O7 S'
_chemical_formula_moiety 'C11 H12 O7 S'
_chemical_formula_sum 'C11 H12 O7 S'
_chemical_formula_weight 288.27
_chemical_melting_point 70
_chemical_name_common '(3-Mesyl-4-methoxyphenyl)glyoxylic acid methyl ester'
_chemical_name_systematic
;
Methyl [4-methoxy-3-(methylsulfonyloxy)benzoyl]formate
;
_space_group_IT_number 2
_symmetry_cell_setting triclinic
_symmetry_space_group_name_Hall '-P 1'
_symmetry_space_group_name_H-M 'P -1'
_atom_sites_solution_hydrogens geom
_atom_sites_solution_primary direct
_atom_sites_solution_secondary difmap
_audit_creation_method SHELXL-97
_cell_angle_alpha 105.221(10)
_cell_angle_beta 98.919(12)
_cell_angle_gamma 116.400(13)
_cell_formula_units_Z 2
_cell_length_a 8.4530(15)
_cell_length_b 8.6560(12)
_cell_length_c 10.7923(12)
_cell_measurement_reflns_used 24
_cell_measurement_temperature 295(2)
_cell_measurement_theta_max 69
_cell_measurement_theta_min 60
_cell_volume 647.9(2)
_computing_cell_refinement COLLECT
_computing_data_collection 'COLLECT (Nonius, 1998)'
_computing_data_reduction 'CORINC (Dr\"ager, 1971)'
_computing_molecular_graphics 'ORTEPII (Jonhson, 1976)'
_computing_publication_material SHELXL97
_computing_structure_refinement 'SHELXL97 (Sheldrick, 1997)'
_computing_structure_solution 'SIR92 (Altomare et al., 1994)'
_diffrn_ambient_temperature 295(2)
_diffrn_measured_fraction_theta_full 0.999
_diffrn_measured_fraction_theta_max 0.999
_diffrn_measurement_device '\k-geometry diffractometer'
_diffrn_measurement_device_type 'Enraf--Nonius CAD-4'
_diffrn_measurement_method \q/2\w
_diffrn_radiation_monochromator graphite
_diffrn_radiation_type CuK\a
_diffrn_radiation_wavelength 1.54178
_diffrn_reflns_av_R_equivalents 0.0548
_diffrn_reflns_av_sigmaI/netI 0.0219
_diffrn_reflns_limit_h_max 0
_diffrn_reflns_limit_h_min -10
_diffrn_reflns_limit_k_max 10
_diffrn_reflns_limit_k_min -9
_diffrn_reflns_limit_l_max 13
_diffrn_reflns_limit_l_min -12
_diffrn_reflns_number 2633
_diffrn_reflns_theta_full 69.92
_diffrn_reflns_theta_max 69.92
_diffrn_reflns_theta_min 4.47
_diffrn_standards_decay_% 3
_diffrn_standards_interval_time 60
_diffrn_standards_number 3
_exptl_absorpt_coefficient_mu 2.499
_exptl_absorpt_correction_T_max 0.577
_exptl_absorpt_correction_T_min 0.379
_exptl_absorpt_correction_type psi-scan
_exptl_absorpt_process_details '(CORINC; Dr\"ager, 1971)'
_exptl_crystal_colour colourless
_exptl_crystal_density_diffrn 1.478
_exptl_crystal_density_method 'not measured'
_exptl_crystal_description block
_exptl_crystal_F_000 300
_exptl_crystal_size_max 0.32
_exptl_crystal_size_mid 0.22
_exptl_crystal_size_min 0.22
_refine_diff_density_max 0.354
_refine_diff_density_min -0.468
_refine_ls_extinction_coef 0.0122(15)
_refine_ls_extinction_expression Fc^*^=kFc[1+0.001xFc^2^\l^3^/sin(2\q)]^-1/4^
_refine_ls_extinction_method SHELXL97
_refine_ls_goodness_of_fit_ref 1.076
_refine_ls_hydrogen_treatment refU
_refine_ls_matrix_type full
_refine_ls_number_parameters 182
_refine_ls_number_reflns 2456
_refine_ls_number_restraints 0
_refine_ls_restrained_S_all 1.076
_refine_ls_R_factor_all 0.0461
_refine_ls_R_factor_gt 0.0442
_refine_ls_shift/su_max 0.000
_refine_ls_shift/su_mean 0.000
_refine_ls_structure_factor_coef Fsqd
_refine_ls_weighting_details 'calc w = 1/[\s^2^(Fo^2^)+(0.0747P)^2^+0.1755P] where P = (Fo^2^+2Fc^2^)/3'
_refine_ls_weighting_scheme calc
_refine_ls_wR_factor_obs 0.1226
_refine_ls_wR_factor_ref 0.1244
_reflns_number_gt 2297
_reflns_number_total 2456
_reflns_threshold_expression I>2\s(I)
_cod_data_source_file lh6359.cif
_cod_data_source_block I
_cod_depositor_comments
;
The following automatic conversions were performed:
'_exptl_absorpt_correction_type' value 'Psi-scan' changed to 'psi-scan'
according to '/home/saulius/struct/CIF-dictionaries/cif_core.dic'
dictionary named 'cif_core.dic' version 2.4.1 from 2010-06-29.

Automatic conversion script
Id: cif_fix_enum 1527 2010-12-29 10:47:43Z saulius 

The following automatic conversions were performed:

'_exptl_absorpt_correction_type' value 'Psi-scan' changed to
'psi-scan' according to
/home/saulius/struct/CIF-dictionaries/cif_core.dic dictionary named
'cif_core.dic' version 2.4.1 from 2010-06-29.

Automatic conversion script
Id: cif_fix_values 1715 2011-07-08 13:25:40Z adriana 
;
_cod_database_code 2205305
_cod_database_fobs_code 2205305

loop_
_symmetry_equiv_pos_as_xyz
'x, y, z'
'-x, -y, -z'

loop_
_atom_site_label
_atom_site_fract_x
_atom_site_fract_y
_atom_site_fract_z
_atom_site_U_iso_or_equiv
_atom_site_adp_type
_atom_site_calc_flag
_atom_site_refinement_flags
_atom_site_occupancy
_atom_site_type_symbol
C1 0.1418(3) 0.3830(3) 0.59345(19) 0.0428(4) Uani d . 1 C
C2 0.2864(3) 0.3464(3) 0.5863(2) 0.0474(4) Uani d . 1 C
C3 0.2529(3) 0.1968(3) 0.4756(2) 0.0538(5) Uani d . 1 C
H3 0.3457 0.1681 0.4686 0.070(7) Uiso calc R 1 H
C4 0.0822(3) 0.0914(3) 0.3763(2) 0.0517(5) Uani d . 1 C
H4 0.0614 -0.0087 0.3034 0.057(6) Uiso calc R 1 H
C5 -0.0601(3) 0.1307(3) 0.38233(19) 0.0460(4) Uani d . 1 C
C6 -0.0266(3) 0.2804(2) 0.49425(18) 0.0438(4) Uani d . 1 C
H6 -0.1190 0.3099 0.5010 0.056(6) Uiso calc R 1 H
C7 -0.2371(3) 0.0131(3) 0.2719(2) 0.0520(5) Uani d . 1 C
O8 -0.2684(3) -0.1227(2) 0.17868(18) 0.0762(5) Uani d . 1 O
C9 -0.3954(3) 0.0539(3) 0.27472(19) 0.0487(5) Uani d . 1 C
O10 -0.4350(2) 0.0957(3) 0.37461(16) 0.0691(5) Uani d . 1 O
O11 -0.4845(2) 0.0264(2) 0.15242(14) 0.0559(4) Uani d . 1 O
C12 -0.6435(3) 0.0519(3) 0.1408(2) 0.0613(6) Uani d . 1 C
H12A -0.6898 0.0426 0.0505 0.081(5) Uiso calc R 1 H
H12B -0.6068 0.1725 0.2039 0.081(5) Uiso calc R 1 H
H12C -0.7394 -0.0423 0.1603 0.081(5) Uiso calc R 1 H
O13 0.4475(2) 0.4613(2) 0.68826(16) 0.0601(4) Uani d . 1 O
C14 0.6031(3) 0.4362(4) 0.6798(3) 0.0696(7) Uani d . 1 C
H14A 0.7112 0.5329 0.7543 0.085(5) Uiso calc R 1 H
H14B 0.6264 0.4416 0.5963 0.085(5) Uiso calc R 1 H
H14C 0.5756 0.3174 0.6830 0.085(5) Uiso calc R 1 H
O15 0.17735(19) 0.53873(18) 0.70199(13) 0.0470(3) Uani d . 1 O
S16 0.09370(6) 0.51135(6) 0.82312(5) 0.0474(2) Uani d . 1 S
O17 -0.0653(2) 0.3305(2) 0.77589(16) 0.0647(4) Uani d . 1 O
O18 0.0740(2) 0.6684(2) 0.87165(17) 0.0678(5) Uani d . 1 O
C19 0.2728(4) 0.5294(4) 0.9418(2) 0.0671(6) Uani d . 1 C
H19A 0.3012 0.4357 0.9019 0.095(6) Uiso calc R 1 H
H19B 0.2346 0.5121 1.0187 0.095(6) Uiso calc R 1 H
H19C 0.3814 0.6502 0.9700 0.095(6) Uiso calc R 1 H

loop_
_atom_site_aniso_label
_atom_site_aniso_U_11
_atom_site_aniso_U_22
_atom_site_aniso_U_33
_atom_site_aniso_U_12
_atom_site_aniso_U_13
_atom_site_aniso_U_23
C1 0.0496(10) 0.0413(9) 0.0443(9) 0.0278(8) 0.0168(8) 0.0164(7)
C2 0.0479(10) 0.0529(10) 0.0522(10) 0.0304(9) 0.0184(8) 0.0252(9)
C3 0.0608(12) 0.0619(12) 0.0614(12) 0.0441(11) 0.0287(10) 0.0270(10)
C4 0.0629(12) 0.0531(11) 0.0517(11) 0.0379(10) 0.0253(9) 0.0183(9)
C5 0.0563(11) 0.0449(10) 0.0444(10) 0.0310(9) 0.0178(8) 0.0171(8)
C6 0.0508(10) 0.0441(10) 0.0459(10) 0.0311(8) 0.0157(8) 0.0175(8)
C7 0.0620(12) 0.0476(10) 0.0470(10) 0.0310(9) 0.0163(9) 0.0134(8)
O8 0.0840(12) 0.0658(10) 0.0625(10) 0.0474(10) 0.0035(9) -0.0050(8)
C9 0.0484(10) 0.0433(10) 0.0436(10) 0.0190(8) 0.0120(8) 0.0097(8)
O10 0.0611(10) 0.0965(13) 0.0499(8) 0.0433(9) 0.0208(7) 0.0199(8)
O11 0.0526(8) 0.0654(9) 0.0452(7) 0.0320(7) 0.0120(6) 0.0126(6)
C12 0.0521(12) 0.0668(14) 0.0588(13) 0.0327(11) 0.0114(10) 0.0136(10)
O13 0.0471(8) 0.0683(10) 0.0647(9) 0.0340(7) 0.0122(7) 0.0194(8)
C14 0.0500(12) 0.0877(17) 0.0878(17) 0.0422(13) 0.0232(12) 0.0432(15)
O15 0.0504(7) 0.0412(7) 0.0467(7) 0.0248(6) 0.0122(6) 0.0115(5)
S16 0.0449(3) 0.0491(3) 0.0460(3) 0.0271(2) 0.0121(2) 0.0101(2)
O17 0.0571(9) 0.0584(9) 0.0640(9) 0.0208(7) 0.0232(7) 0.0155(7)
O18 0.0709(10) 0.0654(10) 0.0695(10) 0.0470(9) 0.0198(8) 0.0074(8)
C19 0.0701(15) 0.0896(17) 0.0523(12) 0.0517(14) 0.0142(11) 0.0249(12)

loop_
_atom_type_symbol
_atom_type_description
_atom_type_scat_dispersion_real
_atom_type_scat_dispersion_imag
_atom_type_scat_source
C C 0.0181 0.0091 'International Tables Vol C Tables 4.2.6.8 and 6.1.1.4'
H H 0.0000 0.0000 'International Tables Vol C Tables 4.2.6.8 and 6.1.1.4'
O O 0.0492 0.0322 'International Tables Vol C Tables 4.2.6.8 and 6.1.1.4'
S S 0.3331 0.5567 'International Tables Vol C Tables 4.2.6.8 and 6.1.1.4'

loop_
_geom_angle_atom_site_label_1
_geom_angle_atom_site_label_2
_geom_angle_atom_site_label_3
_geom_angle
_geom_angle_publ_flag
C6 C1 C2 122.07(17) ?
C6 C1 O15 119.50(16) ?
C2 C1 O15 118.28(17) ?
O13 C2 C3 125.66(18) ?
O13 C2 C1 116.33(18) ?
C3 C2 C1 118.02(19) ?
C4 C3 C2 120.04(18) ?
C3 C4 C5 121.78(18) ?
C4 C5 C6 118.16(19) ?
C4 C5 C7 118.46(18) ?
C6 C5 C7 123.37(18) ?
C1 C6 C5 119.91(17) ?
O8 C7 C5 123.0(2) ?
O8 C7 C9 117.2(2) ?
C5 C7 C9 119.74(17) ?
O10 C9 O11 125.9(2) ?
O10 C9 C7 123.21(19) ?
O11 C9 C7 110.75(17) ?
C9 O11 C12 116.00(17) ?
C2 O13 C14 117.93(19) ?
C1 O15 S16 120.17(12) ?
O18 S16 O17 119.22(11) ?
O18 S16 O15 103.96(9) ?
O17 S16 O15 109.09(9) ?
O18 S16 C19 109.93(12) ?
O17 S16 C19 110.14(13) ?
O15 S16 C19 103.13(10) ?
C2 C3 H3 120.00 no
C4 C3 H3 120.00 no
C3 C4 H4 119.00 no
C5 C4 H4 119.00 no
C1 C6 H6 120.00 no
C5 C6 H6 120.00 no
O11 C12 H12A 109.00 no
O11 C12 H12B 109.00 no
O11 C12 H12C 109.00 no
H12A C12 H12B 110.00 no
H12A C12 H12C 109.00 no
H12B C12 H12C 109.00 no
O13 C14 H14A 109.00 no
O13 C14 H14B 109.00 no
O13 C14 H14C 109.00 no
H14A C14 H14B 109.00 no
H14A C14 H14C 110.00 no
H14B C14 H14C 109.00 no
S16 C19 H19A 109.00 no
S16 C19 H19B 110.00 no
S16 C19 H19C 109.00 no
H19A C19 H19B 109.00 no
H19A C19 H19C 109.00 no
H19B C19 H19C 110.00 no

loop_
_geom_bond_atom_site_label_1
_geom_bond_atom_site_label_2
_geom_bond_distance
_geom_bond_publ_flag
C1 C6 1.366(3) ?
C1 C2 1.401(3) ?
C1 O15 1.407(2) ?
C2 O13 1.346(3) ?
C2 C3 1.393(3) ?
C3 C4 1.377(3) ?
C4 C5 1.394(3) ?
C5 C6 1.402(3) ?
C5 C7 1.467(3) ?
C7 O8 1.218(2) ?
C7 C9 1.531(3) ?
C9 O10 1.192(3) ?
C9 O11 1.317(2) ?
O11 C12 1.449(3) ?
O13 C14 1.437(3) ?
O15 S16 1.6017(15) ?
S16 O18 1.4160(16) ?
S16 O17 1.4192(17) ?
S16 C19 1.744(2) ?
C3 H3 0.9300 no
C4 H4 0.9300 no
C6 H6 0.9300 no
C12 H12A 0.9600 no
C12 H12B 0.9600 no
C12 H12C 0.9600 no
C14 H14A 0.9600 no
C14 H14B 0.9600 no
C14 H14C 0.9600 no
C19 H19A 0.9600 no
C19 H19B 0.9600 no
C19 H19C 0.9600 no

loop_
_geom_hbond_atom_site_label_D
_geom_hbond_atom_site_label_H
_geom_hbond_atom_site_label_A
_geom_hbond_site_symmetry_A
_geom_hbond_distance_DH
_geom_hbond_distance_HA
_geom_hbond_distance_DA
_geom_hbond_angle_DHA
C3 H3 O10 1_655 0.93 2.48 3.371(3) 161
C19 H19A O8 2_556 0.96 2.49 3.399(3) 158

loop_
_geom_torsion_atom_site_label_1
_geom_torsion_atom_site_label_2
_geom_torsion_atom_site_label_3
_geom_torsion_atom_site_label_4
_geom_torsion
C6 C1 C2 O13 177.89(17)
O15 C1 C2 O13 2.4(3)
C6 C1 C2 C3 -1.8(3)
O15 C1 C2 C3 -177.29(17)
O13 C2 C3 C4 -178.84(19)
C1 C2 C3 C4 0.8(3)
C2 C3 C4 C5 0.6(3)
C3 C4 C5 C6 -1.0(3)
C3 C4 C5 C7 179.34(19)
C2 C1 C6 C5 1.4(3)
O15 C1 C6 C5 176.83(16)
C4 C5 C6 C1 0.0(3)
C7 C5 C6 C1 179.68(18)
C4 C5 C7 O8 3.7(3)
C6 C5 C7 O8 -176.0(2)
C4 C5 C7 C9 -179.34(18)
C6 C5 C7 C9 1.0(3)
O8 C7 C9 O10 135.4(2)
C5 C7 C9 O10 -41.7(3)
O8 C7 C9 O11 -41.1(3)
C5 C7 C9 O11 141.75(18)
O10 C9 O11 C12 0.7(3)
C7 C9 O11 C12 177.17(18)
C3 C2 O13 C14 3.9(3)
C1 C2 O13 C14 -175.74(19)
C6 C1 O15 S16 78.1(2)
C2 C1 O15 S16 -106.28(18)
C1 O15 S16 O18 -151.89(14)
C1 O15 S16 O17 -23.70(16)
C1 O15 S16 C19 93.36(16)

loop_
_cod_related_entry_id
_cod_related_entry_database
_cod_related_entry_code
1 ChemSpider 21129844
